data_4111160
loop_
_publ_author_name
'Shigehisa Akine'
'Takanori Taniguchi'
'Tatsuya Nabeshima'

_publ_contact_author_address
;
Tsukuba, Ibaraki 305-8571, Japan
;
_publ_contact_author_email nabesima@chem.tsukuba.ac.jp
_publ_contact_author_fax +81-29-853-4507
_publ_contact_author_name 'Tatsuya Nabeshima'
_publ_contact_author_phone +81-29-853-4507
_publ_section_title
;
 Helical Metallohost-Guest Complexes via Site-Selective Transmetalation of
 Homotrinuclear Complexes
;
_journal_name_full 'Journal of the American Chemical Society'
_journal_page_first 15765
_journal_page_last 15774
_journal_paper_doi 10.1021/ja0646702
_journal_volume 128
_journal_year 2006
_chemical_formula_moiety C38H48CeCl3N4O19Zn2
_chemical_formula_sum 'C38 H48 Ce Cl3 N4 O19 Zn2'
_chemical_formula_weight 1242.01
_chemical_name_common '[LZn2Ce(OAc)3] 3MeOH CHCl3'
_chemical_name_systematic
; 
 ? 
;
_space_group_IT_number 15
_symmetry_cell_setting monoclinic
_symmetry_space_group_name_Hall '-C 2yc'
_symmetry_space_group_name_H-M 'C 1 2/c 1'
_atom_sites_solution_hydrogens geom
_atom_sites_solution_primary direct
_atom_sites_solution_secondary difmap
_audit_creation_method SHELXL-97
_cell_angle_alpha 90.00
_cell_angle_beta 121.983(6)
_cell_angle_gamma 90.00
_cell_formula_units_Z 8
_cell_length_a 35.296(19)
_cell_length_b 13.172(6)
_cell_length_c 23.548(13)
_cell_measurement_reflns_used 29913
_cell_measurement_temperature 120
_cell_measurement_theta_max 25.00
_cell_measurement_theta_min 3.05
_cell_volume 9286(8)
_computing_cell_refinement 'CrystalClear (Rigaku Corp., 2000)'
_computing_data_collection 'CrystalClear (Rigaku Corp., 2000)'
_computing_data_reduction 'CrystalClear (Rigaku Corp., 2000)'
_computing_molecular_graphics ORTEP-3
_computing_publication_material ORTEP-3
_computing_structure_refinement 'SHELXL-97 (Sheldrick, 1997)'
_computing_structure_solution 'DIRDIF99 (Beurskens et al., 1999)'
_diffrn_ambient_temperature 120
_diffrn_measured_fraction_theta_full 0.997
_diffrn_measured_fraction_theta_max 0.997
_diffrn_measurement_device_type 'Rigaku Mercury CCD system'
_diffrn_measurement_method CCD
_diffrn_radiation_monochromator graphite
_diffrn_radiation_source 'fine-focus sealed tube'
_diffrn_radiation_type MoK\a
_diffrn_radiation_wavelength 0.71069
_diffrn_reflns_av_R_equivalents 0.1023
_diffrn_reflns_av_sigmaI/netI 0.0976
_diffrn_reflns_limit_h_max 41
_diffrn_reflns_limit_h_min -41
_diffrn_reflns_limit_k_max 15
_diffrn_reflns_limit_k_min -15
_diffrn_reflns_limit_l_max 28
_diffrn_reflns_limit_l_min -27
_diffrn_reflns_number 29913
_diffrn_reflns_theta_full 25.00
_diffrn_reflns_theta_max 25.00
_diffrn_reflns_theta_min 3.05
_diffrn_standards_decay_% 0
_diffrn_standards_interval_count 0
_diffrn_standards_interval_time 0
_diffrn_standards_number 0
_exptl_absorpt_coefficient_mu 2.241
_exptl_absorpt_correction_T_max 0.8069
_exptl_absorpt_correction_T_min 0.5528
_exptl_absorpt_correction_type multi-scan
_exptl_absorpt_process_details 'CrystalClear (Rigaku Corp., 2000)'
_exptl_crystal_colour yellow
_exptl_crystal_density_diffrn 1.777
_exptl_crystal_description prismatic
_exptl_crystal_F_000 5000
_exptl_crystal_size_max 0.30
_exptl_crystal_size_mid 0.10
_exptl_crystal_size_min 0.10
_refine_diff_density_max 0.980
_refine_diff_density_min -1.162
_refine_diff_density_rms 0.162
_refine_ls_extinction_method none
_refine_ls_goodness_of_fit_ref 1.073
_refine_ls_hydrogen_treatment constr
_refine_ls_matrix_type full
_refine_ls_number_parameters 610
_refine_ls_number_reflns 8159
_refine_ls_number_restraints 36
_refine_ls_restrained_S_all 1.072
_refine_ls_R_factor_all 0.1250
_refine_ls_R_factor_gt 0.0909
_refine_ls_shift/su_max 0.000
_refine_ls_shift/su_mean 0.000
_refine_ls_structure_factor_coef Fsqd
_refine_ls_weighting_details 'calc w=1/[\s^2^(Fo^2^)+(0.1420P)^2^+78.8740P] where P=(Fo^2^+2Fc^2^)/3'
_refine_ls_weighting_scheme calc
_refine_ls_wR_factor_gt 0.2238
_refine_ls_wR_factor_ref 0.2439
_reflns_number_gt 6375
_reflns_number_total 8159
_reflns_threshold_expression >2sigma(I)
_cod_data_source_file ja0646702si20060630_083356.cif
_cod_data_source_block LZn2Ce
_cod_database_code 4111160

loop_
_symmetry_equiv_pos_as_xyz
'x, y, z'
'-x, y, -z+1/2'
'x+1/2, y+1/2, z'
'-x+1/2, y+1/2, -z+1/2'
'-x, -y, -z'
'x, -y, z-1/2'
'-x+1/2, -y+1/2, -z'
'x+1/2, -y+1/2, z-1/2'

loop_
_atom_site_label
_atom_site_type_symbol
_atom_site_fract_x
_atom_site_fract_y
_atom_site_fract_z
_atom_site_U_iso_or_equiv
_atom_site_adp_type
_atom_site_occupancy
_atom_site_symmetry_multiplicity
_atom_site_calc_flag
_atom_site_refinement_flags
_atom_site_disorder_assembly
_atom_site_disorder_group
Ce1 Ce 0.12043(2) 0.55968(5) 0.45461(3) 0.0156(2) Uani 1 1 d . . .
Zn1 Zn 0.13354(4) 0.74586(10) 0.35850(6) 0.0159(3) Uani 1 1 d . A .
Zn2 Zn 0.11729(4) 0.29606(10) 0.44272(6) 0.0161(3) Uani 1 1 d . A .
C1 C 0.2206(3) 0.8407(8) 0.5065(5) 0.014(2) Uani 1 1 d U A .
C2 C 0.1948(3) 0.7625(8) 0.5108(5) 0.016(2) Uani 1 1 d U . .
C3 C 0.2029(4) 0.7362(8) 0.5746(5) 0.016(2) Uani 1 1 d . A .
C4 C 0.2336(3) 0.7871(8) 0.6308(5) 0.015(2) Uani 1 1 d . . .
H1 H 0.2376 0.7699 0.6728 0.019 Uiso 1 1 calc R A .
C5 C 0.2590(4) 0.8638(9) 0.6269(6) 0.024(3) Uani 1 1 d . A .
H2 H 0.2807 0.8982 0.6664 0.029 Uiso 1 1 calc R . .
C6 C 0.2529(3) 0.8907(9) 0.5659(5) 0.018(2) Uani 1 1 d U . .
H3 H 0.2706 0.9432 0.5638 0.021 Uiso 1 1 calc R A .
O1 O 0.1649(3) 0.7109(6) 0.4582(4) 0.0206(18) Uani 1 1 d . A .
O2 O 0.1769(2) 0.6557(6) 0.5715(3) 0.0189(17) Uani 1 1 d . A .
C7 C 0.1931(4) 0.6045(10) 0.6350(6) 0.029(3) Uani 1 1 d . . .
H4 H 0.2244 0.5855 0.6545 0.043 Uiso 1 1 calc R A .
H5 H 0.1752 0.5433 0.6276 0.043 Uiso 1 1 calc R . .
H6 H 0.1905 0.6501 0.6657 0.043 Uiso 1 1 calc R . .
C8 C 0.2176(4) 0.8699(8) 0.4453(6) 0.019(3) Uani 1 1 d . . .
H7 H 0.2414 0.9092 0.4491 0.023 Uiso 1 1 calc R A .
N1 N 0.1852(3) 0.8471(7) 0.3858(4) 0.019(2) Uani 1 1 d . A .
O3 O 0.1952(3) 0.8786(6) 0.3371(4) 0.0209(18) Uani 1 1 d . . .
C9 C 0.1626(4) 0.9478(9) 0.2903(6) 0.026(3) Uani 1 1 d . A .
H8 H 0.1716 0.9703 0.2590 0.031 Uiso 1 1 calc R . .
H9 H 0.1622 1.0084 0.3149 0.031 Uiso 1 1 calc R . .
C10 C 0.1151(4) 0.9037(9) 0.2495(6) 0.024(3) Uani 1 1 d . . .
H10 H 0.1040 0.8909 0.2797 0.028 Uiso 1 1 calc R A .
H11 H 0.0950 0.9538 0.2155 0.028 Uiso 1 1 calc R . .
O4 O 0.1141(3) 0.8119(6) 0.2173(4) 0.0221(18) Uani 1 1 d . A .
N2 N 0.1209(3) 0.7283(7) 0.2599(5) 0.017(2) Uani 1 1 d . . .
C11 C 0.1235(4) 0.6462(8) 0.2330(5) 0.017(2) Uani 1 1 d . A .
H12 H 0.1219 0.6507 0.1915 0.020 Uiso 1 1 calc R . .
C12 C 0.1288(4) 0.5465(9) 0.2627(6) 0.019(3) Uani 1 1 d . . .
C13 C 0.1239(4) 0.5276(9) 0.3162(6) 0.018(2) Uani 1 1 d . A .
C14 C 0.1251(4) 0.4267(8) 0.3386(6) 0.018(2) Uani 1 1 d . . .
C15 C 0.1316(3) 0.3468(8) 0.3065(5) 0.018(2) Uani 1 1 d . A .
C16 C 0.1376(4) 0.3650(9) 0.2535(6) 0.020(2) Uani 1 1 d U . .
H13 H 0.1433 0.3101 0.2329 0.023 Uiso 1 1 calc R A .
C17 C 0.1353(4) 0.4612(9) 0.2315(6) 0.022(3) Uani 1 1 d . A .
H14 H 0.1381 0.4722 0.1940 0.027 Uiso 1 1 calc R . .
O5 O 0.1183(2) 0.5990(6) 0.3514(4) 0.0182(17) Uani 1 1 d . A .
O6 O 0.1194(3) 0.4153(6) 0.3893(4) 0.0221(18) Uani 1 1 d . A .
C18 C 0.1314(4) 0.2401(8) 0.3243(6) 0.023(3) Uani 1 1 d . . .
H15 H 0.1364 0.1913 0.2993 0.027 Uiso 1 1 calc R A .
N3 N 0.1252(3) 0.2049(7) 0.3689(5) 0.020(2) Uani 1 1 d . A .
O7 O 0.1251(3) 0.0973(6) 0.3673(5) 0.031(2) Uani 1 1 d . . .
C19 C 0.1113(5) 0.0540(9) 0.4085(7) 0.032(3) Uani 1 1 d . A .
H16 H 0.1045 -0.0188 0.3971 0.039 Uiso 1 1 calc R . .
H17 H 0.0837 0.0880 0.3995 0.039 Uiso 1 1 calc R . .
C20 C 0.1472(5) 0.0642(10) 0.4830(7) 0.034(3) Uani 1 1 d . . .
H18 H 0.1642 -0.0002 0.4992 0.040 Uiso 1 1 calc R A .
H19 H 0.1684 0.1185 0.4890 0.040 Uiso 1 1 calc R . .
O8 O 0.1280(3) 0.0876(6) 0.5218(4) 0.028(2) Uani 1 1 d . A .
N4 N 0.1126(3) 0.1898(7) 0.5097(5) 0.022(2) Uani 1 1 d . . .
C21 C 0.0910(3) 0.2065(9) 0.5396(6) 0.018(2) Uani 1 1 d . A .
H20 H 0.0859 0.1504 0.5601 0.022 Uiso 1 1 calc R . .
C22 C 0.0743(4) 0.3045(8) 0.5438(5) 0.016(2) Uani 1 1 d U . .
C23 C 0.0865(3) 0.3973(8) 0.5299(5) 0.015(2) Uani 1 1 d U A .
C24 C 0.0716(4) 0.4864(8) 0.5442(6) 0.021(3) Uani 1 1 d . . .
C25 C 0.0437(4) 0.4834(9) 0.5700(6) 0.024(3) Uani 1 1 d . A .
H21 H 0.0338 0.5448 0.5793 0.028 Uiso 1 1 calc R . .
C26 C 0.0306(4) 0.3910(10) 0.5819(6) 0.024(3) Uani 1 1 d . . .
H22 H 0.0113 0.3886 0.5985 0.028 Uiso 1 1 calc R A .
C27 C 0.0456(3) 0.3031(9) 0.5697(5) 0.019(3) Uani 1 1 d . A .
H23 H 0.0369 0.2398 0.5785 0.022 Uiso 1 1 calc R . .
O9 O 0.1142(3) 0.4048(6) 0.5077(4) 0.0223(18) Uani 1 1 d . A .
O10 O 0.0869(3) 0.5757(6) 0.5308(4) 0.0213(18) Uani 1 1 d . A .
C28 C 0.0777(4) 0.6692(9) 0.5529(6) 0.024(3) Uani 1 1 d . . .
H24 H 0.0454 0.6782 0.5309 0.036 Uiso 1 1 calc R A .
H25 H 0.0903 0.7262 0.5415 0.036 Uiso 1 1 calc R . .
H26 H 0.0913 0.6669 0.6016 0.036 Uiso 1 1 calc R . .
O11 O 0.0792(3) 0.8144(6) 0.3450(4) 0.0230(18) Uani 1 1 d . . .
O12 O 0.0693(3) 0.7068(6) 0.4104(4) 0.0254(19) Uani 1 1 d . A .
C29 C 0.0584(4) 0.7821(8) 0.3719(7) 0.025(3) Uani 1 1 d . A .
C30 C 0.0160(6) 0.8403(13) 0.3523(10) 0.068(6) Uani 1 1 d . . .
H27 H 0.0007 0.8072 0.3720 0.102 Uiso 1 1 calc R A .
H28 H -0.0037 0.8410 0.3035 0.102 Uiso 1 1 calc R . .
H29 H 0.0237 0.9102 0.3689 0.102 Uiso 1 1 calc R . .
O13 O 0.1951(2) 0.4753(6) 0.5115(4) 0.0178(17) Uani 1 1 d . A .
O14 O 0.1861(2) 0.3053(6) 0.5042(4) 0.0180(17) Uani 1 1 d . . .
C31 C 0.2098(4) 0.3835(9) 0.5188(5) 0.018(2) Uani 1 1 d . A .
C32 C 0.2583(4) 0.3693(10) 0.5459(7) 0.035(3) Uani 1 1 d . . .
H30 H 0.2673 0.3008 0.5647 0.052 Uiso 1 1 calc R A .
H31 H 0.2755 0.4196 0.5811 0.052 Uiso 1 1 calc R . .
H32 H 0.2641 0.3780 0.5098 0.052 Uiso 1 1 calc R . .
O15 O 0.0480(3) 0.3051(6) 0.3807(4) 0.026(2) Uani 1 1 d . . .
O16 O 0.0439(5) 0.4747(14) 0.3880(8) 0.020(4) Uiso 0.567(14) 1 d P A 1
C33 C 0.0281(7) 0.3902(16) 0.3657(10) 0.024(5) Uiso 0.567(14) 1 d P A 1
C34 C -0.0207(7) 0.3811(17) 0.3120(11) 0.027(5) Uiso 0.567(14) 1 d P A 1
H33 H -0.0359 0.3388 0.3283 0.041 Uiso 0.567(14) 1 calc PR A 1
H34 H -0.0237 0.3498 0.2721 0.041 Uiso 0.567(14) 1 calc PR A 1
H35 H -0.0343 0.4488 0.3007 0.041 Uiso 0.567(14) 1 calc PR A 1
O17 O 0.0194(8) 0.1549(18) 0.3852(12) 0.046(7) Uiso 0.433(14) 1 d P A 2
C35 C 0.0156(9) 0.244(2) 0.3649(13) 0.020(6) Uiso 0.433(14) 1 d P A 2
C36 C -0.0334(11) 0.289(3) 0.3195(17) 0.041(9) Uiso 0.433(14) 1 d P A 2
H36 H -0.0534 0.2355 0.2894 0.061 Uiso 0.433(14) 1 calc PR A 2
H37 H -0.0330 0.3455 0.2930 0.061 Uiso 0.433(14) 1 calc PR A 2
H38 H -0.0440 0.3125 0.3481 0.061 Uiso 0.433(14) 1 calc PR A 2
O18 O 0.0394(6) 0.5098(18) 0.3740(10) 0.019(5) Uiso 0.433(14) 1 d P A 2
H39 H 0.0403 0.4461 0.3732 0.029 Uiso 0.433(14) 1 calc PR A 2
C37 C 0.0109(14) 0.549(3) 0.3048(19) 0.060(12) Uiso 0.433(14) 1 d P A 2
H40 H -0.0070 0.6058 0.3046 0.091 Uiso 0.433(14) 1 calc PR A 2
H41 H -0.0089 0.4946 0.2757 0.091 Uiso 0.433(14) 1 calc PR A 2
H42 H 0.0298 0.5718 0.2884 0.091 Uiso 0.433(14) 1 calc PR A 2
O19 O 0.0014(7) 0.1311(17) 0.3350(11) 0.064(6) Uiso 0.567(14) 1 d P A -1
H43 H 0.0156 0.1859 0.3491 0.096 Uiso 0.567(14) 1 calc PR A -1
C38 C -0.0089(13) 0.113(3) 0.2694(18) 0.076(11) Uiso 0.567(14) 1 d P A -1
H44 H -0.0214 0.1749 0.2426 0.114 Uiso 0.567(14) 1 calc PR A -1
H45 H -0.0308 0.0580 0.2494 0.114 Uiso 0.567(14) 1 calc PR A -1
H46 H 0.0183 0.0939 0.2706 0.114 Uiso 0.567(14) 1 calc PR A -1
O20 O -0.0545(13) 0.095(3) 0.3751(19) 0.28(3) Uani 1 1 d . . .
H47 H -0.0394 0.1220 0.3612 0.423 Uiso 1 1 calc R . .
C39 C -0.0312(14) 0.064(4) 0.428(4) 0.27(5) Uani 1 1 d . . .
H48 H -0.0003 0.0815 0.4427 0.410 Uiso 1 1 calc R . .
H49 H -0.0341 -0.0105 0.4271 0.410 Uiso 1 1 calc R . .
H50 H -0.0390 0.0929 0.4583 0.410 Uiso 1 1 calc R . .
O21 O -0.1324(7) 0.1340(11) 0.3240(8) 0.121(7) Uani 1 1 d . . .
H51 H -0.1053 0.1212 0.3397 0.181 Uiso 1 1 calc R . .
C40 C -0.1480(8) 0.0764(16) 0.3600(11) 0.083(7) Uani 1 1 d . . .
H52 H -0.1392 0.0052 0.3626 0.125 Uiso 1 1 calc R . .
H53 H -0.1806 0.0812 0.3365 0.125 Uiso 1 1 calc R . .
H54 H -0.1346 0.1039 0.4054 0.125 Uiso 1 1 calc R . .
Cl1 Cl 0.26063(17) 0.6765(4) 0.1966(2) 0.0750(15) Uani 1 1 d . . .
Cl2 Cl 0.24329(14) 0.8805(4) 0.1465(2) 0.0656(13) Uani 1 1 d . . .
Cl3 Cl 0.18769(11) 0.7896(3) 0.18841(16) 0.0383(8) Uani 1 1 d . . .
C41 C 0.2184(5) 0.7679(12) 0.1506(8) 0.043(4) Uani 1 1 d . . .
H55 H 0.1978 0.7419 0.1042 0.052 Uiso 1 1 calc R . .

loop_
_atom_site_aniso_label
_atom_site_aniso_U_11
_atom_site_aniso_U_22
_atom_site_aniso_U_33
_atom_site_aniso_U_23
_atom_site_aniso_U_13
_atom_site_aniso_U_12
Ce1 0.0168(4) 0.0177(4) 0.0169(4) -0.0012(3) 0.0120(3) -0.0002(3)
Zn1 0.0180(7) 0.0165(7) 0.0172(7) -0.0020(5) 0.0121(6) -0.0019(5)
Zn2 0.0153(7) 0.0159(7) 0.0185(7) -0.0021(5) 0.0098(6) 0.0002(5)
C1 0.009(4) 0.013(4) 0.020(4) -0.002(4) 0.007(3) 0.000(3)
C2 0.014(4) 0.013(4) 0.020(4) -0.003(4) 0.009(4) 0.003(3)
C3 0.015(6) 0.023(6) 0.012(5) -0.002(5) 0.008(5) -0.003(5)
C4 0.015(6) 0.025(6) 0.012(5) 0.002(5) 0.012(5) 0.001(5)
C5 0.026(7) 0.027(7) 0.015(6) 0.001(5) 0.009(5) 0.006(5)
C6 0.012(4) 0.023(5) 0.022(5) 0.000(4) 0.012(4) -0.001(4)
O1 0.025(4) 0.019(4) 0.024(4) -0.005(3) 0.018(4) -0.009(3)
O2 0.016(4) 0.028(5) 0.011(4) -0.003(3) 0.007(3) -0.002(3)
C7 0.017(6) 0.042(8) 0.028(7) 0.020(6) 0.012(6) 0.007(6)
C8 0.025(6) 0.012(6) 0.027(7) 0.001(5) 0.017(6) 0.007(5)
N1 0.030(6) 0.019(5) 0.012(5) 0.000(4) 0.014(4) 0.002(4)
O3 0.025(5) 0.021(4) 0.021(4) 0.007(3) 0.016(4) 0.004(3)
C9 0.038(8) 0.015(6) 0.027(7) 0.007(5) 0.018(6) 0.010(5)
C10 0.023(7) 0.024(6) 0.021(6) 0.008(5) 0.009(5) 0.002(5)
O4 0.034(5) 0.013(4) 0.016(4) 0.005(3) 0.010(4) 0.002(3)
N2 0.011(5) 0.017(5) 0.019(5) 0.005(4) 0.007(4) -0.003(4)
C11 0.021(6) 0.017(6) 0.007(5) -0.006(4) 0.005(5) -0.008(5)
C12 0.014(6) 0.031(7) 0.018(6) -0.001(5) 0.012(5) -0.005(5)
C13 0.013(6) 0.020(6) 0.022(6) 0.000(5) 0.011(5) 0.005(5)
C14 0.013(6) 0.022(6) 0.023(6) 0.000(5) 0.012(5) 0.008(5)
C15 0.010(6) 0.016(6) 0.016(6) -0.002(5) -0.001(5) 0.003(4)
C16 0.023(5) 0.020(5) 0.021(5) -0.006(4) 0.015(4) 0.005(4)
C17 0.020(6) 0.024(7) 0.020(6) -0.001(5) 0.009(5) 0.006(5)
O5 0.023(4) 0.023(4) 0.017(4) -0.004(3) 0.016(4) 0.000(3)
O6 0.031(5) 0.018(4) 0.021(4) 0.000(3) 0.016(4) 0.003(3)
C18 0.026(7) 0.015(6) 0.027(7) -0.007(5) 0.014(6) 0.008(5)
N3 0.022(5) 0.008(5) 0.027(5) -0.003(4) 0.011(5) -0.005(4)
O7 0.042(5) 0.019(4) 0.047(6) 0.002(4) 0.034(5) 0.000(4)
C19 0.047(9) 0.011(6) 0.047(8) -0.009(6) 0.030(7) -0.006(6)
C20 0.037(8) 0.023(7) 0.047(9) -0.002(6) 0.028(7) 0.007(6)
O8 0.029(5) 0.015(4) 0.046(6) 0.003(4) 0.025(4) 0.009(4)
N4 0.017(5) 0.017(5) 0.031(6) 0.004(4) 0.012(5) 0.003(4)
C21 0.012(6) 0.022(6) 0.028(6) -0.004(5) 0.016(5) 0.000(5)
C22 0.014(4) 0.020(5) 0.012(4) -0.006(4) 0.005(3) -0.002(4)
C23 0.009(4) 0.020(4) 0.016(4) -0.001(4) 0.008(3) -0.007(3)
C24 0.023(6) 0.013(6) 0.028(7) -0.006(5) 0.015(6) -0.002(5)
C25 0.019(6) 0.027(7) 0.024(6) -0.003(5) 0.011(5) 0.005(5)
C26 0.015(6) 0.035(7) 0.022(6) 0.005(6) 0.011(5) 0.002(5)
C27 0.012(6) 0.025(6) 0.022(6) 0.000(5) 0.011(5) -0.001(5)
O9 0.027(5) 0.025(4) 0.030(5) -0.010(4) 0.025(4) -0.010(4)
O10 0.026(5) 0.020(4) 0.026(4) -0.009(3) 0.019(4) -0.003(3)
C28 0.024(7) 0.035(7) 0.021(6) -0.004(6) 0.017(5) -0.006(5)
O11 0.023(4) 0.024(5) 0.034(5) 0.002(4) 0.024(4) 0.000(4)
O12 0.025(5) 0.025(5) 0.031(5) 0.011(4) 0.019(4) 0.008(4)
C29 0.025(7) 0.011(6) 0.052(8) 0.008(6) 0.029(7) 0.008(5)
C30 0.073(12) 0.056(11) 0.115(16) 0.053(11) 0.077(12) 0.032(9)
O13 0.008(4) 0.017(4) 0.027(4) -0.004(3) 0.008(3) -0.002(3)
O14 0.014(4) 0.020(4) 0.017(4) 0.000(3) 0.006(3) -0.001(3)
C31 0.020(6) 0.022(6) 0.021(6) 0.002(5) 0.016(5) -0.005(5)
C32 0.024(7) 0.025(7) 0.049(9) 0.004(6) 0.015(7) -0.003(6)
O15 0.027(5) 0.014(4) 0.033(5) -0.001(4) 0.013(4) 0.002(3)
O20 0.25(4) 0.34(6) 0.23(4) -0.18(4) 0.11(3) -0.18(4)
C39 0.17(4) 0.14(4) 0.64(14) 0.07(6) 0.30(7) 0.05(3)
O21 0.202(19) 0.060(10) 0.094(12) -0.008(9) 0.074(13) -0.035(11)
C40 0.105(18) 0.100(18) 0.080(15) 0.002(12) 0.072(14) -0.002(13)
Cl1 0.088(3) 0.092(4) 0.055(3) 0.024(3) 0.045(3) 0.053(3)
Cl2 0.050(3) 0.084(3) 0.065(3) -0.002(3) 0.032(2) -0.025(2)
Cl3 0.0333(19) 0.057(2) 0.0289(17) 0.0018(16) 0.0195(15) 0.0032(16)
C41 0.032(8) 0.058(10) 0.041(9) -0.005(7) 0.022(7) -0.003(7)

loop_
_atom_type_symbol
_atom_type_description
_atom_type_scat_dispersion_real
_atom_type_scat_dispersion_imag
_atom_type_scat_source
C C 0.0033 0.0016 'International Tables Vol C Tables 4.2.6.8 and 6.1.1.4'
H H 0.0000 0.0000 'International Tables Vol C Tables 4.2.6.8 and 6.1.1.4'
Ce Ce -0.2486 2.6331 'International Tables Vol C Tables 4.2.6.8 and 6.1.1.4'
N N 0.0061 0.0033 'International Tables Vol C Tables 4.2.6.8 and 6.1.1.4'
O O 0.0106 0.0060 'International Tables Vol C Tables 4.2.6.8 and 6.1.1.4'
Zn Zn 0.2839 1.4301 'International Tables Vol C Tables 4.2.6.8 and 6.1.1.4'
Cl Cl 0.1484 0.1585 'International Tables Vol C Tables 4.2.6.8 and 6.1.1.4'

loop_
_geom_angle_atom_site_label_1
_geom_angle_atom_site_label_2
_geom_angle_atom_site_label_3
_geom_angle
O6 Ce1 O5 63.6(3)
O6 Ce1 O9 72.5(3)
O5 Ce1 O9 135.7(3)
O6 Ce1 O12 125.7(3)
O5 Ce1 O12 77.5(3)
O9 Ce1 O12 128.5(3)
O6 Ce1 O13 69.5(3)
O5 Ce1 O13 95.5(3)
O9 Ce1 O13 73.3(3)
O12 Ce1 O13 154.5(3)
O6 Ce1 O1 116.2(3)
O5 Ce1 O1 63.6(3)
O9 Ce1 O1 149.6(3)
O12 Ce1 O1 72.3(3)
O13 Ce1 O1 82.6(3)
O6 Ce1 O18 72.0(5)
O5 Ce1 O18 83.2(5)
O9 Ce1 O18 78.3(6)
O12 Ce1 O18 66.8(6)
O13 Ce1 O18 137.4(6)
O1 Ce1 O18 131.8(6)
O6 Ce1 O16 67.2(4)
O5 Ce1 O16 90.9(4)
O9 Ce1 O16 66.3(5)
O12 Ce1 O16 77.7(4)
O13 Ce1 O16 127.4(4)
O1 Ce1 O16 143.9(4)
O18 Ce1 O16 12.2(5)
O6 Ce1 O10 129.3(3)
O5 Ce1 O10 150.7(3)
O9 Ce1 O10 61.8(2)
O12 Ce1 O10 74.5(3)
O13 Ce1 O10 113.5(3)
O1 Ce1 O10 114.4(2)
O18 Ce1 O10 78.2(5)
O16 Ce1 O10 75.1(4)
O6 Ce1 O2 139.8(2)
O5 Ce1 O2 122.0(2)
O9 Ce1 O2 95.0(2)
O12 Ce1 O2 92.4(3)
O13 Ce1 O2 70.3(2)
O1 Ce1 O2 59.0(2)
O18 Ce1 O2 144.1(5)
O16 Ce1 O2 142.9(4)
O10 Ce1 O2 67.9(2)
O6 Ce1 Zn2 34.99(19)
O5 Ce1 Zn2 98.54(19)
O9 Ce1 Zn2 37.52(18)
O12 Ce1 Zn2 139.8(2)
O13 Ce1 Zn2 65.09(17)
O1 Ce1 Zn2 141.92(18)
O18 Ce1 Zn2 72.9(5)
O16 Ce1 Zn2 62.3(4)
O10 Ce1 Zn2 97.39(16)
O2 Ce1 Zn2 121.51(17)
O6 Ce1 Zn1 95.76(19)
O5 Ce1 Zn1 33.02(18)
O9 Ce1 Zn1 168.05(18)
O12 Ce1 Zn1 59.95(19)
O13 Ce1 Zn1 101.16(18)
O1 Ce1 Zn1 34.74(18)
O18 Ce1 Zn1 100.3(5)
O16 Ce1 Zn1 111.5(4)
O10 Ce1 Zn1 129.85(17)
O2 Ce1 Zn1 92.96(17)
Zn2 Ce1 Zn1 130.61(4)
O11 Zn1 O5 103.4(3)
O11 Zn1 O1 100.1(3)
O5 Zn1 O1 80.6(3)
O11 Zn1 N1 111.9(3)
O5 Zn1 N1 143.9(3)
O1 Zn1 N1 86.4(3)
O11 Zn1 N2 104.3(3)
O5 Zn1 N2 84.9(3)
O1 Zn1 N2 153.9(3)
N1 Zn1 N2 92.9(3)
O11 Zn1 Ce1 88.6(2)
O5 Zn1 Ce1 42.1(2)
O1 Zn1 Ce1 44.2(2)
N1 Zn1 Ce1 130.0(2)
N2 Zn1 Ce1 126.9(2)
O6 Zn2 O14 88.5(3)
O6 Zn2 O15 86.3(3)
O14 Zn2 O15 173.3(3)
O6 Zn2 O9 87.6(3)
O14 Zn2 O9 86.9(3)
O15 Zn2 O9 88.7(3)
O6 Zn2 N4 169.5(3)
O14 Zn2 N4 92.4(3)
O15 Zn2 N4 91.9(3)
O9 Zn2 N4 82.0(3)
O6 Zn2 N3 82.8(3)
O14 Zn2 N3 89.6(3)
O15 Zn2 N3 93.9(3)
O9 Zn2 N3 169.9(3)
N4 Zn2 N3 107.7(4)
O6 Zn2 Ce1 43.2(2)
O14 Zn2 Ce1 84.8(2)
O15 Zn2 Ce1 88.6(2)
O9 Zn2 Ce1 44.5(2)
N4 Zn2 Ce1 126.4(3)
N3 Zn2 Ce1 125.7(2)
C2 C1 C6 118.8(10)
C2 C1 C8 123.9(10)
C6 C1 C8 117.3(10)
O1 C2 C1 122.4(10)
O1 C2 C3 118.9(10)
C1 C2 C3 118.6(10)
C4 C3 O2 126.4(10)
C4 C3 C2 121.3(10)
O2 C3 C2 112.3(9)
C3 C4 C5 120.3(10)
C3 C4 H1 119.9
C5 C4 H1 119.9
C6 C5 C4 120.4(11)
C6 C5 H2 119.8
C4 C5 H2 119.8
C5 C6 C1 120.5(11)
C5 C6 H3 119.7
C1 C6 H3 119.7
C2 O1 Zn1 129.8(7)
C2 O1 Ce1 128.3(7)
Zn1 O1 Ce1 101.0(3)
C3 O2 C7 114.5(8)
C3 O2 Ce1 121.5(6)
C7 O2 Ce1 120.4(7)
O2 C7 H4 109.5
O2 C7 H5 109.5
H4 C7 H5 109.5
O2 C7 H6 109.5
H4 C7 H6 109.5
H5 C7 H6 109.5
N1 C8 C1 125.3(11)
N1 C8 H7 117.4
C1 C8 H7 117.4
C8 N1 O3 110.5(9)
C8 N1 Zn1 128.0(8)
O3 N1 Zn1 119.4(6)
C9 O3 N1 111.3(8)
O3 C9 C10 114.1(9)
O3 C9 H8 108.7
C10 C9 H8 108.7
O3 C9 H9 108.7
C10 C9 H9 108.7
H8 C9 H9 107.6
O4 C10 C9 111.5(10)
O4 C10 H10 109.3
C9 C10 H10 109.3
O4 C10 H11 109.3
C9 C10 H11 109.3
H10 C10 H11 108.0
C10 O4 N2 109.6(8)
C11 N2 O4 109.5(9)
C11 N2 Zn1 127.0(8)
O4 N2 Zn1 123.0(6)
N2 C11 C12 123.3(10)
N2 C11 H12 118.4
C12 C11 H12 118.4
C13 C12 C17 117.4(11)
C13 C12 C11 123.8(11)
C17 C12 C11 118.6(10)
O5 C13 C12 124.8(11)
O5 C13 C14 114.3(10)
C12 C13 C14 120.9(10)
O6 C14 C15 123.8(10)
O6 C14 C13 117.0(10)
C15 C14 C13 119.2(10)
C14 C15 C16 120.4(11)
C14 C15 C18 123.0(11)
C16 C15 C18 116.6(10)
C17 C16 C15 119.8(10)
C17 C16 H13 120.1
C15 C16 H13 120.1
C16 C17 C12 122.2(11)
C16 C17 H14 118.9
C12 C17 H14 118.9
C13 O5 Zn1 127.8(7)
C13 O5 Ce1 122.0(7)
Zn1 O5 Ce1 104.9(3)
C14 O6 Zn2 135.9(7)
C14 O6 Ce1 121.6(7)
Zn2 O6 Ce1 101.8(3)
N3 C18 C15 128.0(11)
N3 C18 H15 116.0
C15 C18 H15 116.0
C18 N3 O7 110.0(9)
C18 N3 Zn2 126.2(8)
O7 N3 Zn2 123.8(7)
C19 O7 N3 112.4(9)
O7 C19 C20 112.0(11)
O7 C19 H16 109.2
C20 C19 H16 109.2
O7 C19 H17 109.2
C20 C19 H17 109.2
H16 C19 H17 107.9
O8 C20 C19 111.4(11)
O8 C20 H18 109.3
C19 C20 H18 109.3
O8 C20 H19 109.3
C19 C20 H19 109.3
H18 C20 H19 108.0
N4 O8 C20 109.5(9)
C21 N4 O8 108.7(9)
C21 N4 Zn2 125.0(8)
O8 N4 Zn2 125.9(7)
N4 C21 C22 124.5(11)
N4 C21 H20 117.8
C22 C21 H20 117.8
C23 C22 C27 119.3(10)
C23 C22 C21 125.4(10)
C27 C22 C21 115.2(10)
O9 C23 C22 122.7(10)
O9 C23 C24 118.7(10)
C22 C23 C24 118.4(10)
C23 C24 O10 114.4(10)
C23 C24 C25 121.4(11)
O10 C24 C25 124.3(10)
C26 C25 C24 119.9(11)
C26 C25 H21 120.1
C24 C25 H21 120.1
C27 C26 C25 119.7(11)
C27 C26 H22 120.2
C25 C26 H22 120.2
C26 C27 C22 121.3(11)
C26 C27 H23 119.3
C22 C27 H23 119.3
C23 O9 Zn2 123.8(7)
C23 O9 Ce1 122.8(7)
Zn2 O9 Ce1 98.0(3)
C24 O10 C28 116.8(9)
C24 O10 Ce1 116.9(6)
C28 O10 Ce1 125.8(6)
O10 C28 H24 109.5
O10 C28 H25 109.5
H24 C28 H25 109.5
O10 C28 H26 109.5
H24 C28 H26 109.5
H25 C28 H26 109.5
C29 O11 Zn1 122.1(7)
C29 O12 Ce1 142.9(8)
O12 C29 O11 126.0(10)
O12 C29 C30 119.4(11)
O11 C29 C30 114.6(11)
C29 C30 H27 109.5
C29 C30 H28 109.5
H27 C30 H28 109.5
C29 C30 H29 109.5
H27 C30 H29 109.5
H28 C30 H29 109.5
C31 O13 Ce1 136.3(7)
C31 O14 Zn2 127.2(7)
O14 C31 O13 124.8(10)
O14 C31 C32 117.5(10)
O13 C31 C32 117.7(10)
C31 C32 H30 109.5
C31 C32 H31 109.5
H30 C32 H31 109.5
C31 C32 H32 109.5
H30 C32 H32 109.5
H31 C32 H32 109.5
C33 O15 C35 101.1(16)
C33 O15 Zn2 121.2(11)
C35 O15 Zn2 134.7(13)
C33 O16 Ce1 138.8(15)
O16 C33 O15 128(2)
O16 C33 C34 119(2)
O15 C33 C34 112.5(18)
O17 C35 O15 125(2)
O17 C35 C36 118(3)
O15 C35 C36 117(2)
C35 C36 H36 109.5
C35 C36 H37 109.5
H36 C36 H37 109.5
C35 C36 H38 109.5
H36 C36 H38 109.5
H37 C36 H38 109.5
C37 O18 Ce1 125(2)
C37 O18 H39 109.5
Ce1 O18 H39 103.6
O18 C37 H40 109.5
O18 C37 H41 109.5
H40 C37 H41 109.5
O18 C37 H42 109.5
H40 C37 H42 109.5
H41 C37 H42 109.5
C38 O19 H43 109.5
C39 O20 H47 109.5
O20 C39 H48 109.5
O20 C39 H49 109.5
H48 C39 H49 109.5
O20 C39 H50 109.5
H48 C39 H50 109.5
H49 C39 H50 109.5
C40 O21 H51 109.5
O21 C40 H52 109.5
O21 C40 H53 109.5
H52 C40 H53 109.5
O21 C40 H54 109.5
H52 C40 H54 109.5
H53 C40 H54 109.5
Cl2 C41 Cl3 110.7(9)
Cl2 C41 Cl1 109.0(8)
Cl3 C41 Cl1 110.3(9)
Cl2 C41 H55 108.9
Cl3 C41 H55 108.9
Cl1 C41 H55 108.9

loop_
_geom_bond_atom_site_label_1
_geom_bond_atom_site_label_2
_geom_bond_distance
Ce1 O6 2.434(8)
Ce1 O5 2.447(7)
Ce1 O9 2.463(8)
Ce1 O12 2.471(8)
Ce1 O13 2.498(7)
Ce1 O1 2.509(7)
Ce1 O18 2.542(19)
Ce1 O16 2.554(16)
Ce1 O10 2.629(8)
Ce1 O2 2.709(7)
Ce1 Zn2 3.481(2)
Ce1 Zn1 3.5301(18)
Zn1 O11 1.987(8)
Zn1 O5 1.991(8)
Zn1 O1 2.049(8)
Zn1 N1 2.066(10)
Zn1 N2 2.132(10)
Zn2 O6 2.039(8)
Zn2 O14 2.070(7)
Zn2 O15 2.083(8)
Zn2 O9 2.141(8)
Zn2 N4 2.178(10)
Zn2 N3 2.247(10)
C1 C2 1.412(15)
C1 C6 1.415(15)
C1 C8 1.440(15)
C2 O1 1.314(13)
C2 C3 1.415(15)
C3 C4 1.363(15)
C3 O2 1.380(13)
C4 C5 1.385(16)
C4 H1 0.9500
C5 C6 1.382(15)
C5 H2 0.9500
C6 H3 0.9500
O2 C7 1.452(13)
C7 H4 0.9800
C7 H5 0.9800
C7 H6 0.9800
C8 N1 1.291(14)
C8 H7 0.9500
N1 O3 1.430(11)
O3 C9 1.423(13)
C9 C10 1.539(17)
C9 H8 0.9900
C9 H9 0.9900
C10 O4 1.418(14)
C10 H10 0.9900
C10 H11 0.9900
O4 N2 1.422(11)
N2 C11 1.282(14)
C11 C12 1.452(15)
C11 H12 0.9500
C12 C13 1.382(15)
C12 C17 1.426(16)
C13 O5 1.337(13)
C13 C14 1.423(16)
C14 O6 1.319(14)
C14 C15 1.385(15)
C15 C16 1.392(16)
C15 C18 1.468(16)
C16 C17 1.356(16)
C16 H13 0.9500
C17 H14 0.9500
C18 N3 1.270(16)
C18 H15 0.9500
N3 O7 1.418(12)
O7 C19 1.413(16)
C19 C20 1.533(19)
C19 H16 0.9900
C19 H17 0.9900
C20 O8 1.433(15)
C20 H18 0.9900
C20 H19 0.9900
O8 N4 1.422(11)
N4 C21 1.302(14)
C21 C22 1.445(15)
C21 H20 0.9500
C22 C23 1.392(15)
C22 C27 1.430(15)
C23 O9 1.332(13)
C23 C24 1.398(16)
C24 O10 1.399(13)
C24 C25 1.406(16)
C25 C26 1.382(17)
C25 H21 0.9500
C26 C27 1.366(16)
C26 H22 0.9500
C27 H23 0.9500
O10 C28 1.439(14)
C28 H24 0.9800
C28 H25 0.9800
C28 H26 0.9800
O11 C29 1.270(14)
O12 C29 1.259(14)
C29 C30 1.520(18)
C30 H27 0.9800
C30 H28 0.9800
C30 H29 0.9800
O13 C31 1.290(14)
O14 C31 1.255(13)
C31 C32 1.489(16)
C32 H30 0.9800
C32 H31 0.9800
C32 H32 0.9800
O15 C33 1.27(2)
O15 C35 1.28(3)
O16 C33 1.23(3)
C33 C34 1.51(3)
C34 H33 0.9800
C34 H34 0.9800
C34 H35 0.9800
O17 C35 1.25(3)
C35 C36 1.59(4)
C36 H36 0.9800
C36 H37 0.9800
C36 H38 0.9800
O18 C37 1.48(4)
O18 H39 0.8400
C37 H40 0.9800
C37 H41 0.9800
C37 H42 0.9800
O19 C38 1.41(4)
O19 H43 0.8400
C38 H44 0.9800
C38 H45 0.9800
C38 H46 0.9800
O20 C39 1.14(7)
O20 H47 0.8400
C39 H48 0.9800
C39 H49 0.9800
C39 H50 0.9800
O21 C40 1.45(2)
O21 H51 0.8400
C40 H52 0.9800
C40 H53 0.9800
C40 H54 0.9800
Cl1 C41 1.771(16)
Cl2 C41 1.752(16)
Cl3 C41 1.752(15)
C41 H55 1.0000

loop_
_geom_torsion_atom_site_label_1
_geom_torsion_atom_site_label_2
_geom_torsion_atom_site_label_3
_geom_torsion_atom_site_label_4
_geom_torsion
O6 Ce1 Zn1 O11 124.7(3)
O5 Ce1 Zn1 O11 112.0(4)
O9 Ce1 Zn1 O11 134.0(9)
O12 Ce1 Zn1 O11 -3.5(3)
O13 Ce1 Zn1 O11 -165.1(3)
O1 Ce1 Zn1 O11 -106.1(4)
O18 Ce1 Zn1 O11 52.0(5)
O16 Ce1 Zn1 O11 57.0(5)
O10 Ce1 Zn1 O11 -31.2(3)
O2 Ce1 Zn1 O11 -94.6(3)
Zn2 Ce1 Zn1 O11 128.2(2)
O6 Ce1 Zn1 O5 12.7(4)
O9 Ce1 Zn1 O5 22.0(10)
O12 Ce1 Zn1 O5 -115.5(4)
O13 Ce1 Zn1 O5 82.9(4)
O1 Ce1 Zn1 O5 141.9(5)
O18 Ce1 Zn1 O5 -60.0(6)
O16 Ce1 Zn1 O5 -55.0(5)
O10 Ce1 Zn1 O5 -143.2(4)
O2 Ce1 Zn1 O5 153.4(4)
Zn2 Ce1 Zn1 O5 16.2(3)
O6 Ce1 Zn1 O1 -129.2(4)
O5 Ce1 Zn1 O1 -141.9(5)
O9 Ce1 Zn1 O1 -120.0(10)
O12 Ce1 Zn1 O1 102.6(4)
O13 Ce1 Zn1 O1 -59.0(4)
O18 Ce1 Zn1 O1 158.0(6)
O16 Ce1 Zn1 O1 163.1(5)
O10 Ce1 Zn1 O1 74.9(4)
O2 Ce1 Zn1 O1 11.5(4)
Zn2 Ce1 Zn1 O1 -125.7(3)
O6 Ce1 Zn1 N1 -117.5(4)
O5 Ce1 Zn1 N1 -130.1(5)
O9 Ce1 Zn1 N1 -108.2(10)
O12 Ce1 Zn1 N1 114.3(4)
O13 Ce1 Zn1 N1 -47.3(4)
O1 Ce1 Zn1 N1 11.8(5)
O18 Ce1 Zn1 N1 169.8(6)
O16 Ce1 Zn1 N1 174.8(5)
O10 Ce1 Zn1 N1 86.7(4)
O2 Ce1 Zn1 N1 23.3(4)
Zn2 Ce1 Zn1 N1 -113.9(3)
O6 Ce1 Zn1 N2 17.8(4)
O5 Ce1 Zn1 N2 5.1(4)
O9 Ce1 Zn1 N2 27.1(10)
O12 Ce1 Zn1 N2 -110.4(4)
O13 Ce1 Zn1 N2 88.0(3)
O1 Ce1 Zn1 N2 147.0(4)
O18 Ce1 Zn1 N2 -54.9(6)
O16 Ce1 Zn1 N2 -49.9(5)
O10 Ce1 Zn1 N2 -138.1(4)
O2 Ce1 Zn1 N2 158.5(3)
Zn2 Ce1 Zn1 N2 21.3(3)
O5 Ce1 Zn2 O6 2.7(4)
O9 Ce1 Zn2 O6 175.8(4)
O12 Ce1 Zn2 O6 83.4(4)
O13 Ce1 Zn2 O6 -89.4(4)
O1 Ce1 Zn2 O6 -54.8(4)
O18 Ce1 Zn2 O6 82.9(6)
O16 Ce1 Zn2 O6 89.3(5)
O10 Ce1 Zn2 O6 158.0(4)
O2 Ce1 Zn2 O6 -133.4(4)
Zn1 Ce1 Zn2 O6 -6.2(3)
O6 Ce1 Zn2 O14 93.3(4)
O5 Ce1 Zn2 O14 96.1(3)
O9 Ce1 Zn2 O14 -90.9(4)
O12 Ce1 Zn2 O14 176.8(4)
O13 Ce1 Zn2 O14 3.9(3)
O1 Ce1 Zn2 O14 38.5(4)
O18 Ce1 Zn2 O14 176.2(5)
O16 Ce1 Zn2 O14 -177.4(5)
O10 Ce1 Zn2 O14 -108.6(3)
O2 Ce1 Zn2 O14 -40.1(3)
Zn1 Ce1 Zn2 O14 87.2(2)
O6 Ce1 Zn2 O15 -86.2(4)
O5 Ce1 Zn2 O15 -83.4(3)
O9 Ce1 Zn2 O15 89.6(4)
O12 Ce1 Zn2 O15 -2.7(4)
O13 Ce1 Zn2 O15 -175.6(3)
O1 Ce1 Zn2 O15 -140.9(4)
O18 Ce1 Zn2 O15 -3.3(5)
O16 Ce1 Zn2 O15 3.1(5)
O10 Ce1 Zn2 O15 71.9(3)
O2 Ce1 Zn2 O15 140.4(3)
Zn1 Ce1 Zn2 O15 -92.3(2)
O6 Ce1 Zn2 O9 -175.8(4)
O5 Ce1 Zn2 O9 -173.1(4)
O12 Ce1 Zn2 O9 -92.4(4)
O13 Ce1 Zn2 O9 94.8(4)
O1 Ce1 Zn2 O9 129.4(4)
O18 Ce1 Zn2 O9 -92.9(6)
O16 Ce1 Zn2 O9 -86.5(5)
O10 Ce1 Zn2 O9 -17.7(4)
O2 Ce1 Zn2 O9 50.8(4)
Zn1 Ce1 Zn2 O9 178.1(3)
O6 Ce1 Zn2 N4 -177.5(5)
O5 Ce1 Zn2 N4 -174.8(4)
O9 Ce1 Zn2 N4 -1.7(4)
O12 Ce1 Zn2 N4 -94.1(4)
O13 Ce1 Zn2 N4 93.1(4)
O1 Ce1 Zn2 N4 127.7(4)
O18 Ce1 Zn2 N4 -94.6(6)
O16 Ce1 Zn2 N4 -88.2(5)
O10 Ce1 Zn2 N4 -19.5(4)
O2 Ce1 Zn2 N4 49.1(4)
Zn1 Ce1 Zn2 N4 176.3(3)
O6 Ce1 Zn2 N3 7.6(4)
O5 Ce1 Zn2 N3 10.3(3)
O9 Ce1 Zn2 N3 -176.6(4)
O12 Ce1 Zn2 N3 91.0(4)
O13 Ce1 Zn2 N3 -81.8(4)
O1 Ce1 Zn2 N3 -47.2(4)
O18 Ce1 Zn2 N3 90.5(6)
O16 Ce1 Zn2 N3 96.9(5)
O10 Ce1 Zn2 N3 165.7(3)
O2 Ce1 Zn2 N3 -125.8(3)
Zn1 Ce1 Zn2 N3 1.5(3)
C6 C1 C2 O1 -178.4(9)
C8 C1 C2 O1 -1.5(16)
C6 C1 C2 C3 -1.0(15)
C8 C1 C2 C3 175.8(10)
O1 C2 C3 C4 179.9(10)
C1 C2 C3 C4 2.4(16)
O1 C2 C3 O2 0.3(14)
C1 C2 C3 O2 -177.1(9)
O2 C3 C4 C5 177.0(10)
C2 C3 C4 C5 -2.5(17)
C3 C4 C5 C6 1.1(17)
C4 C5 C6 C1 0.3(17)
C2 C1 C6 C5 -0.3(16)
C8 C1 C6 C5 -177.4(10)
C1 C2 O1 Zn1 -19.2(15)
C3 C2 O1 Zn1 163.5(7)
C1 C2 O1 Ce1 173.9(7)
C3 C2 O1 Ce1 -3.4(14)
O11 Zn1 O1 C2 -92.2(9)
O5 Zn1 O1 C2 165.7(9)
N1 Zn1 O1 C2 19.5(9)
N2 Zn1 O1 C2 108.6(10)
Ce1 Zn1 O1 C2 -169.5(10)
O11 Zn1 O1 Ce1 77.3(3)
O5 Zn1 O1 Ce1 -24.8(3)
N1 Zn1 O1 Ce1 -171.0(3)
N2 Zn1 O1 Ce1 -81.9(7)
O6 Ce1 O1 C2 -131.1(8)
O5 Ce1 O1 C2 -168.2(9)
O9 Ce1 O1 C2 -31.0(11)
O12 Ce1 O1 C2 107.3(8)
O13 Ce1 O1 C2 -68.3(8)
O18 Ce1 O1 C2 140.2(9)
O16 Ce1 O1 C2 142.3(9)
O10 Ce1 O1 C2 44.2(9)
O2 Ce1 O1 C2 3.2(8)
Zn2 Ce1 O1 C2 -99.6(8)
Zn1 Ce1 O1 C2 169.8(10)
O6 Ce1 O1 Zn1 59.2(4)
O5 Ce1 O1 Zn1 22.0(3)
O9 Ce1 O1 Zn1 159.2(4)
O12 Ce1 O1 Zn1 -62.5(3)
O13 Ce1 O1 Zn1 122.0(3)
O18 Ce1 O1 Zn1 -29.6(7)
O16 Ce1 O1 Zn1 -27.4(8)
O10 Ce1 O1 Zn1 -125.5(3)
O2 Ce1 O1 Zn1 -166.5(4)
Zn2 Ce1 O1 Zn1 90.7(3)
C4 C3 O2 C7 -18.5(16)
C2 C3 O2 C7 161.0(10)
C4 C3 O2 Ce1 -177.1(8)
C2 C3 O2 Ce1 2.4(12)
O6 Ce1 O2 C3 92.1(8)
O5 Ce1 O2 C3 6.3(8)
O9 Ce1 O2 C3 160.6(7)
O12 Ce1 O2 C3 -70.5(7)
O13 Ce1 O2 C3 90.4(7)
O1 Ce1 O2 C3 -2.8(7)
O18 Ce1 O2 C3 -122.5(12)
O16 Ce1 O2 C3 -143.0(9)
O10 Ce1 O2 C3 -142.6(8)
Zn2 Ce1 O2 C3 132.3(7)
Zn1 Ce1 O2 C3 -10.4(7)
O6 Ce1 O2 C7 -65.2(9)
O5 Ce1 O2 C7 -151.1(7)
O9 Ce1 O2 C7 3.3(8)
O12 Ce1 O2 C7 132.2(8)
O13 Ce1 O2 C7 -67.0(7)
O1 Ce1 O2 C7 -160.1(8)
O18 Ce1 O2 C7 80.1(12)
O16 Ce1 O2 C7 59.6(11)
O10 Ce1 O2 C7 60.0(7)
Zn2 Ce1 O2 C7 -25.0(8)
Zn1 Ce1 O2 C7 -167.8(7)
C2 C1 C8 N1 17.0(17)
C6 C1 C8 N1 -166.1(10)
C1 C8 N1 O3 -173.7(9)
C1 C8 N1 Zn1 -10.5(16)
O11 Zn1 N1 C8 94.9(10)
O5 Zn1 N1 C8 -73.0(11)
O1 Zn1 N1 C8 -4.5(9)
N2 Zn1 N1 C8 -158.4(9)
Ce1 Zn1 N1 C8 -12.7(11)
O11 Zn1 N1 O3 -103.2(7)
O5 Zn1 N1 O3 88.8(8)
O1 Zn1 N1 O3 157.3(7)
N2 Zn1 N1 O3 3.5(7)
Ce1 Zn1 N1 O3 149.1(5)
C8 N1 O3 C9 -121.2(10)
Zn1 N1 O3 C9 74.0(10)
N1 O3 C9 C10 -61.2(12)
O3 C9 C10 O4 -53.8(13)
C9 C10 O4 N2 90.5(11)
C10 O4 N2 C11 -174.9(9)
C10 O4 N2 Zn1 -2.6(11)
O11 Zn1 N2 C11 -127.6(9)
O5 Zn1 N2 C11 -25.0(9)
O1 Zn1 N2 C11 31.3(13)
N1 Zn1 N2 C11 118.9(9)
Ce1 Zn1 N2 C11 -28.4(10)
O11 Zn1 N2 O4 61.5(8)
O5 Zn1 N2 O4 164.1(7)
O1 Zn1 N2 O4 -139.6(7)
N1 Zn1 N2 O4 -52.0(7)
Ce1 Zn1 N2 O4 160.7(6)
O4 N2 C11 C12 -177.6(9)
Zn1 N2 C11 C12 10.4(15)
N2 C11 C12 C13 11.5(18)
N2 C11 C12 C17 -174.6(10)
C17 C12 C13 O5 179.0(10)
C11 C12 C13 O5 -7.1(18)
C17 C12 C13 C14 -0.3(16)
C11 C12 C13 C14 173.7(10)
O5 C13 C14 O6 1.8(14)
C12 C13 C14 O6 -178.8(10)
O5 C13 C14 C15 -178.8(9)
C12 C13 C14 C15 0.5(17)
O6 C14 C15 C16 -179.7(10)
C13 C14 C15 C16 0.9(16)
O6 C14 C15 C18 2.1(17)
C13 C14 C15 C18 -177.2(10)
C14 C15 C16 C17 -2.6(16)
C18 C15 C16 C17 175.6(10)
C15 C16 C17 C12 2.9(17)
C13 C12 C17 C16 -1.4(17)
C11 C12 C17 C16 -175.7(10)
C12 C13 O5 Zn1 -20.7(15)
C14 C13 O5 Zn1 158.6(7)
C12 C13 O5 Ce1 -171.2(8)
C14 C13 O5 Ce1 8.1(12)
O11 Zn1 O5 C13 133.2(8)
O1 Zn1 O5 C13 -128.5(9)
N1 Zn1 O5 C13 -58.2(11)
N2 Zn1 O5 C13 29.7(8)
Ce1 Zn1 O5 C13 -154.4(10)
O11 Zn1 O5 Ce1 -72.4(4)
O1 Zn1 O5 Ce1 25.9(3)
N1 Zn1 O5 Ce1 96.2(5)
N2 Zn1 O5 Ce1 -175.9(3)
O6 Ce1 O5 C13 -9.6(7)
O9 Ce1 O5 C13 -17.4(9)
O12 Ce1 O5 C13 -150.6(8)
O13 Ce1 O5 C13 54.2(8)
O1 Ce1 O5 C13 133.1(8)
O18 Ce1 O5 C13 -82.9(9)
O16 Ce1 O5 C13 -73.5(8)
O10 Ce1 O5 C13 -133.6(7)
O2 Ce1 O5 C13 124.5(7)
Zn2 Ce1 O5 C13 -11.4(7)
Zn1 Ce1 O5 C13 156.2(9)
O6 Ce1 O5 Zn1 -165.9(4)
O9 Ce1 O5 Zn1 -173.6(3)
O12 Ce1 O5 Zn1 53.1(3)
O13 Ce1 O5 Zn1 -102.0(3)
O1 Ce1 O5 Zn1 -23.1(3)
O18 Ce1 O5 Zn1 120.8(6)
O16 Ce1 O5 Zn1 130.3(5)
O10 Ce1 O5 Zn1 70.2(6)
O2 Ce1 O5 Zn1 -31.8(4)
Zn2 Ce1 O5 Zn1 -167.6(2)
C15 C14 O6 Zn2 0.4(17)
C13 C14 O6 Zn2 179.7(8)
C15 C14 O6 Ce1 169.7(8)
C13 C14 O6 Ce1 -11.0(13)
O14 Zn2 O6 C14 86.7(10)
O15 Zn2 O6 C14 -97.5(10)
O9 Zn2 O6 C14 173.7(11)
N4 Zn2 O6 C14 -178.2(16)
N3 Zn2 O6 C14 -3.1(10)
Ce1 Zn2 O6 C14 170.7(12)
O14 Zn2 O6 Ce1 -84.0(3)
O15 Zn2 O6 Ce1 91.8(3)
O9 Zn2 O6 Ce1 3.0(3)
N4 Zn2 O6 Ce1 11(2)
N3 Zn2 O6 Ce1 -173.8(4)
O5 Ce1 O6 C14 10.6(7)
O9 Ce1 O6 C14 -175.1(8)
O12 Ce1 O6 C14 59.7(9)
O13 Ce1 O6 C14 -96.9(8)
O1 Ce1 O6 C14 -26.6(8)
O18 Ce1 O6 C14 101.8(10)
O16 Ce1 O6 C14 113.8(9)
O10 Ce1 O6 C14 159.0(7)
O2 Ce1 O6 C14 -98.7(8)
Zn2 Ce1 O6 C14 -172.4(10)
Zn1 Ce1 O6 C14 2.9(8)
O5 Ce1 O6 Zn2 -177.0(4)
O9 Ce1 O6 Zn2 -2.7(3)
O12 Ce1 O6 Zn2 -127.9(3)
O13 Ce1 O6 Zn2 75.5(3)
O1 Ce1 O6 Zn2 145.8(3)
O18 Ce1 O6 Zn2 -85.7(6)
O16 Ce1 O6 Zn2 -73.8(5)
O10 Ce1 O6 Zn2 -28.6(5)
O2 Ce1 O6 Zn2 73.8(5)
Zn1 Ce1 O6 Zn2 175.3(3)
C14 C15 C18 N3 0.5(19)
C16 C15 C18 N3 -177.7(11)
C15 C18 N3 O7 176.7(10)
C15 C18 N3 Zn2 -4.9(18)
O6 Zn2 N3 C18 5.0(10)
O14 Zn2 N3 C18 -83.5(10)
O15 Zn2 N3 C18 90.8(10)
O9 Zn2 N3 C18 -14(3)
N4 Zn2 N3 C18 -175.9(9)
Ce1 Zn2 N3 C18 -0.3(11)
O6 Zn2 N3 O7 -176.8(8)
O14 Zn2 N3 O7 94.6(8)
O15 Zn2 N3 O7 -91.0(8)
O9 Zn2 N3 O7 164.2(16)
N4 Zn2 N3 O7 2.2(9)
Ce1 Zn2 N3 O7 177.9(6)
C18 N3 O7 C19 -170.6(11)
Zn2 N3 O7 C19 11.0(12)
N3 O7 C19 C20 -73.1(12)
O7 C19 C20 O8 140.4(10)
C19 C20 O8 N4 -72.4(12)
C20 O8 N4 C21 173.3(10)
C20 O8 N4 Zn2 0.0(12)
O6 Zn2 N4 C21 24(2)
O14 Zn2 N4 C21 118.7(10)
O15 Zn2 N4 C21 -56.2(10)
O9 Zn2 N4 C21 32.2(9)
N3 Zn2 N4 C21 -151.0(9)
Ce1 Zn2 N4 C21 33.4(11)
O6 Zn2 N4 O8 -163.7(15)
O14 Zn2 N4 O8 -69.0(8)
O15 Zn2 N4 O8 116.1(8)
O9 Zn2 N4 O8 -155.5(8)
N3 Zn2 N4 O8 21.3(9)
Ce1 Zn2 N4 O8 -154.3(7)
O8 N4 C21 C22 173.8(10)
Zn2 N4 C21 C22 -12.8(16)
N4 C21 C22 C23 -14.5(18)
N4 C21 C22 C27 170.6(11)
C27 C22 C23 O9 177.9(10)
C21 C22 C23 O9 3.2(17)
C27 C22 C23 C24 2.5(15)
C21 C22 C23 C24 -172.2(10)
O9 C23 C24 O10 2.3(15)
C22 C23 C24 O10 177.8(10)
O9 C23 C24 C25 -177.7(10)
C22 C23 C24 C25 -2.1(17)
C23 C24 C25 C26 0.2(17)
O10 C24 C25 C26 -179.7(10)
C24 C25 C26 C27 1.2(17)
C25 C26 C27 C22 -0.8(17)
C23 C22 C27 C26 -1.1(16)
C21 C22 C27 C26 174.2(10)
C22 C23 O9 Zn2 34.0(14)
C24 C23 O9 Zn2 -150.6(8)
C22 C23 O9 Ce1 163.1(8)
C24 C23 O9 Ce1 -21.6(13)
O6 Zn2 O9 C23 135.9(9)
O14 Zn2 O9 C23 -135.5(9)
O15 Zn2 O9 C23 49.5(9)
N4 Zn2 O9 C23 -42.6(8)
N3 Zn2 O9 C23 154.6(17)
Ce1 Zn2 O9 C23 138.7(10)
O6 Zn2 O9 Ce1 -2.9(3)
O14 Zn2 O9 Ce1 85.7(3)
O15 Zn2 O9 Ce1 -89.3(3)
N4 Zn2 O9 Ce1 178.6(3)
N3 Zn2 O9 Ce1 16(2)
O6 Ce1 O9 C23 -136.8(8)
O5 Ce1 O9 C23 -129.5(7)
O12 Ce1 O9 C23 -14.8(9)
O13 Ce1 O9 C23 149.9(8)
O1 Ce1 O9 C23 111.2(8)
O18 Ce1 O9 C23 -62.2(9)
O16 Ce1 O9 C23 -64.6(8)
O10 Ce1 O9 C23 20.6(7)
O2 Ce1 O9 C23 82.2(8)
Zn2 Ce1 O9 C23 -139.3(9)
Zn1 Ce1 O9 C23 -146.5(7)
O6 Ce1 O9 Zn2 2.5(3)
O5 Ce1 O9 Zn2 9.8(5)
O12 Ce1 O9 Zn2 124.5(3)
O13 Ce1 O9 Zn2 -70.7(3)
O1 Ce1 O9 Zn2 -109.5(5)
O18 Ce1 O9 Zn2 77.2(5)
O16 Ce1 O9 Zn2 74.8(4)
O10 Ce1 O9 Zn2 159.9(4)
O2 Ce1 O9 Zn2 -138.5(3)
Zn1 Ce1 O9 Zn2 -7.1(11)
C23 C24 O10 C28 -171.8(9)
C25 C24 O10 C28 8.2(16)
C23 C24 O10 Ce1 15.6(12)
C25 C24 O10 Ce1 -164.4(9)
O6 Ce1 O10 C24 10.1(8)
O5 Ce1 O10 C24 116.5(8)
O9 Ce1 O10 C24 -18.1(7)
O12 Ce1 O10 C24 133.8(8)
O13 Ce1 O10 C24 -72.0(8)
O1 Ce1 O10 C24 -164.4(7)
O18 Ce1 O10 C24 64.8(9)
O16 Ce1 O10 C24 52.7(8)
O2 Ce1 O10 C24 -127.0(8)
Zn2 Ce1 O10 C24 -6.0(7)
Zn1 Ce1 O10 C24 158.4(6)
O6 Ce1 O10 C28 -161.7(7)
O5 Ce1 O10 C28 -55.3(10)
O9 Ce1 O10 C28 170.0(9)
O12 Ce1 O10 C28 -38.1(8)
O13 Ce1 O10 C28 116.2(8)
O1 Ce1 O10 C28 23.7(9)
O18 Ce1 O10 C28 -107.0(10)
O16 Ce1 O10 C28 -119.1(9)
O2 Ce1 O10 C28 61.1(8)
Zn2 Ce1 O10 C28 -177.8(8)
Zn1 Ce1 O10 C28 -13.4(9)
O5 Zn1 O11 C29 42.3(10)
O1 Zn1 O11 C29 -40.3(10)
N1 Zn1 O11 C29 -130.4(9)
N2 Zn1 O11 C29 130.4(9)
Ce1 Zn1 O11 C29 2.6(9)
O6 Ce1 O12 C29 -65.7(14)
O5 Ce1 O12 C29 -21.8(13)
O9 Ce1 O12 C29 -161.2(13)
O13 Ce1 O12 C29 54.6(16)
O1 Ce1 O12 C29 44.2(13)
O18 Ce1 O12 C29 -109.6(15)
O16 Ce1 O12 C29 -115.5(14)
O10 Ce1 O12 C29 166.8(14)
O2 Ce1 O12 C29 100.5(14)
Zn2 Ce1 O12 C29 -110.2(13)
Zn1 Ce1 O12 C29 8.5(13)
Ce1 O12 C29 O11 -10(2)
Ce1 O12 C29 C30 167.8(12)
Zn1 O11 C29 O12 1.6(18)
Zn1 O11 C29 C30 -176.3(11)
O6 Ce1 O13 C31 -35.9(10)
O5 Ce1 O13 C31 -95.0(10)
O9 Ce1 O13 C31 41.2(10)
O12 Ce1 O13 C31 -167.4(9)
O1 Ce1 O13 C31 -157.4(10)
O18 Ce1 O13 C31 -9.0(13)
O16 Ce1 O13 C31 0.4(12)
O10 Ce1 O13 C31 89.2(10)
O2 Ce1 O13 C31 142.9(10)
Zn2 Ce1 O13 C31 1.9(9)
Zn1 Ce1 O13 C31 -127.9(10)
O6 Zn2 O14 C31 30.7(9)
O15 Zn2 O14 C31 -8(3)
O9 Zn2 O14 C31 -57.0(9)
N4 Zn2 O14 C31 -138.8(9)
N3 Zn2 O14 C31 113.5(9)
Ce1 Zn2 O14 C31 -12.4(9)
Zn2 O14 C31 O13 18.0(16)
Zn2 O14 C31 C32 -161.5(8)
Ce1 O13 C31 O14 -11.7(17)
Ce1 O13 C31 C32 167.7(8)
O6 Zn2 O15 C33 -43.3(13)
O14 Zn2 O15 C33 -5(3)
O9 Zn2 O15 C33 44.3(13)
N4 Zn2 O15 C33 126.3(13)
N3 Zn2 O15 C33 -125.9(13)
Ce1 Zn2 O15 C33 -0.2(13)
O6 Zn2 O15 C35 160.3(19)
O14 Zn2 O15 C35 -161(3)
O9 Zn2 O15 C35 -112.0(19)
N4 Zn2 O15 C35 -30.1(19)
N3 Zn2 O15 C35 77.8(19)
Ce1 Zn2 O15 C35 -156.5(18)
O6 Ce1 O16 C33 28(2)
O5 Ce1 O16 C33 89(2)
O9 Ce1 O16 C33 -52(2)
O12 Ce1 O16 C33 166(2)
O13 Ce1 O16 C33 -9(2)
O1 Ce1 O16 C33 132(2)
O18 Ce1 O16 C33 139(5)
O10 Ce1 O16 C33 -117(2)
O2 Ce1 O16 C33 -117(2)
Zn2 Ce1 O16 C33 -10(2)
Zn1 Ce1 O16 C33 115(2)
Ce1 O16 C33 O15 15(4)
Ce1 O16 C33 C34 -162.8(16)
C35 O15 C33 O16 156(2)
Zn2 O15 C33 O16 -7(3)
C35 O15 C33 C34 -26(2)
Zn2 O15 C33 C34 170.9(12)
C33 O15 C35 O17 -161(3)
Zn2 O15 C35 O17 -1(4)
C33 O15 C35 C36 15(3)
Zn2 O15 C35 C36 174.4(16)
O6 Ce1 O18 C37 -88(2)
O5 Ce1 O18 C37 -24(2)
O9 Ce1 O18 C37 -164(2)
O12 Ce1 O18 C37 55(2)
O13 Ce1 O18 C37 -115(2)
O1 Ce1 O18 C37 21(3)
O16 Ce1 O18 C37 -153(5)
O10 Ce1 O18 C37 133(2)
O2 Ce1 O18 C37 114(2)
Zn2 Ce1 O18 C37 -125(2)
Zn1 Ce1 O18 C37 4(2)
